data_4328341
loop_
_publ_author_name
'Michael J. Rose'
'Jay R. Winkler'
'Harry B. Gray'

_publ_contact_author_address
;
Division of Chemistry and Chemical Engineering,
California Institute of Technology,
1200 E California Blvd,
Pasdena, CA 91125
USA
;
_publ_contact_author_email mrose@caltech.edu
_publ_contact_author_fax '+1 626 459 2935'
_publ_contact_author_name 'Michael Rose'
_publ_contact_author_phone '+1 626 395 2846'
_publ_section_title
;
 Fe4 Cluster and a Buckled Macrocycle Complex from the Reduction of
 [(dmgBF2)2Fe(L)2] (L = MeCN,tBuiNC)
;
_journal_name_full 'Inorganic Chemistry'
_journal_page_first 1980
_journal_page_last 1982
_journal_paper_doi 10.1021/ic202253v
_journal_volume 51
_journal_year 2012
_chemical_formula_moiety 'C36 H54 B3 F6 Fe4 N18 O12'
_chemical_formula_sum 'C36 H54 B3 F6 Fe4 N18 O12'
_chemical_formula_weight 1300.80
_chemical_name_systematic
;
 ?
;
_space_group_IT_number 148
_symmetry_cell_setting rhombohedral
_symmetry_space_group_name_Hall '-R 3'
_symmetry_space_group_name_H-M 'R -3 :H'
_atom_sites_solution_hydrogens geom
_atom_sites_solution_primary direct
_atom_sites_solution_secondary difmap
_audit_creation_method SHELXL-97
_cell_angle_alpha 90.00
_cell_angle_beta 90.00
_cell_angle_gamma 120.00
_cell_formula_units_Z 18
_cell_length_a 35.6736(7)
_cell_length_b 35.6736(7)
_cell_length_c 32.5160(9)
_cell_measurement_reflns_used 9894
_cell_measurement_temperature 100(2)
_cell_measurement_theta_max 24.52
_cell_measurement_theta_min 2.20
_cell_volume 35836.2(14)
_computing_cell_refinement 'Bruker SAINT-Plus v7.66A'
_computing_data_collection 'Bruker APEX2 v2009.7-0'
_computing_data_reduction 'Bruker SAINT-Plus v7.66A'
_computing_molecular_graphics 'Bruker XP v5.1'
_computing_publication_material 'Bruker XCIF 2008'
_computing_structure_refinement 'SHELXL-97 (Sheldrick, 2008)'
_computing_structure_solution 'SHELXS-97 (Sheldrick, 2008)'
_diffrn_ambient_temperature 100(2)
_diffrn_measured_fraction_theta_full 0.890
_diffrn_measured_fraction_theta_max 0.890
_diffrn_measurement_device_type 'Bruker KAPPA APEX II'
_diffrn_measurement_method '\w scans; 4 settings'
_diffrn_radiation_monochromator graphite
_diffrn_radiation_source 'fine-focus sealed tube'
_diffrn_radiation_type MoK\a
_diffrn_radiation_wavelength 0.71073
_diffrn_reflns_av_R_equivalents 0.0540
_diffrn_reflns_av_sigmaI/netI 0.0767
_diffrn_reflns_limit_h_max 45
_diffrn_reflns_limit_h_min -45
_diffrn_reflns_limit_k_max 46
_diffrn_reflns_limit_k_min -40
_diffrn_reflns_limit_l_max 42
_diffrn_reflns_limit_l_min -41
_diffrn_reflns_number 88192
_diffrn_reflns_theta_full 28.01
_diffrn_reflns_theta_max 28.01
_diffrn_reflns_theta_min 1.42
_exptl_absorpt_coefficient_mu 0.778
_exptl_absorpt_correction_T_max 0.8989
_exptl_absorpt_correction_T_min 0.8923
_exptl_absorpt_correction_type none
_exptl_crystal_colour 'Dark red-orange'
_exptl_crystal_density_diffrn 1.085
_exptl_crystal_description 'Triangular prism'
_exptl_crystal_F_000 11970
_exptl_crystal_size_max 0.15
_exptl_crystal_size_mid 0.15
_exptl_crystal_size_min 0.14
_platon_squeeze_details
;
;
_refine_diff_density_max 1.538
_refine_diff_density_min -0.697
_refine_diff_density_rms 0.085
_refine_ls_extinction_method none
_refine_ls_goodness_of_fit_ref 3.091
_refine_ls_hydrogen_treatment Riding
_refine_ls_matrix_type 'Full matrix'
_refine_ls_number_parameters 743
_refine_ls_number_reflns 17159
_refine_ls_number_restraints 6
_refine_ls_restrained_S_all 3.091
_refine_ls_R_factor_all 0.1438
_refine_ls_R_factor_gt 0.0886
_refine_ls_shift/su_max 0.001
_refine_ls_shift/su_mean 0.000
_refine_ls_structure_factor_coef Fsqd
_refine_ls_weighting_details w=1/s^2^(Fo^2^)
_refine_ls_weighting_scheme sigma
_refine_ls_wR_factor_gt 0.1183
_refine_ls_wR_factor_ref 0.1197
_reflns_number_gt 8005
_reflns_number_total 17159
_reflns_threshold_expression >2sigma(I)
_cod_data_source_file ic202253v_si_002_2.cif
_cod_data_source_block mjr03
_cod_depositor_comments
;
The following automatic conversions were performed:

'_atom_sites_solution_primary' value 'direct methods' was changed to
'direct'.

'_atom_sites_solution_secondary' value 'Difference Fourier map' was
changed to 'difmap'.

'_atom_sites_solution_hydrogens' value 'Geometric positions' was
changed to 'geom'.

Automatic conversion script
Id: cif_fix_values 6452 2018-10-05 10:23:21Z andrius 
;
_cod_original_cell_volume 35836.1(14)
_cod_original_sg_symbol_H-M 'R -3'
_cod_database_code 4328341

loop_
_symmetry_equiv_pos_as_xyz
'x, y, z'
'-y, x-y, z'
'-x+y, -x, z'
'x+2/3, y+1/3, z+1/3'
'-y+2/3, x-y+1/3, z+1/3'
'-x+y+2/3, -x+1/3, z+1/3'
'x+1/3, y+2/3, z+2/3'
'-y+1/3, x-y+2/3, z+2/3'
'-x+y+1/3, -x+2/3, z+2/3'
'-x, -y, -z'
'y, -x+y, -z'
'x-y, x, -z'
'-x+2/3, -y+1/3, -z+1/3'
'y+2/3, -x+y+1/3, -z+1/3'
'x-y+2/3, x+1/3, -z+1/3'
'-x+1/3, -y+2/3, -z+2/3'
'y+1/3, -x+y+2/3, -z+2/3'
'x-y+1/3, x+2/3, -z+2/3'

loop_
_atom_site_label
_atom_site_type_symbol
_atom_site_fract_x
_atom_site_fract_y
_atom_site_fract_z
_atom_site_U_iso_or_equiv
_atom_site_adp_type
_atom_site_occupancy
_atom_site_symmetry_multiplicity
_atom_site_calc_flag
_atom_site_refinement_flags
Fe1 Fe 0.45814(2) 0.96288(2) 0.78108(2) 0.0546(2) Uani 1 1 d .
Fe2 Fe 0.56752(2) 0.97254(2) 0.75445(2) 0.0607(3) Uani 1 1 d .
Fe3 Fe 0.45038(3) 1.06459(3) 0.75475(3) 0.0690(3) Uani 1 1 d .
Fe4 Fe 0.35962(2) 0.84995(2) 0.76386(2) 0.0554(2) Uani 1 1 d .
F1 F 0.67630(11) 0.94544(11) 0.77780(12) 0.1297(15) Uani 1 1 d .
F2 F 0.66191(11) 0.96839(11) 0.72086(12) 0.1161(13) Uani 1 1 d .
F3 F 0.48171(14) 1.20263(13) 0.76430(18) 0.180(2) Uani 1 1 d .
F4A F 0.4774(2) 1.16782(19) 0.8173(2) 0.109(3) Uani 0.526(7) 1 d P
F4B F 0.4567(3) 1.1609(3) 0.7178(3) 0.155(5) Uani 0.474(7) 1 d P
F5 F 0.22352(10) 0.74062(10) 0.79245(11) 0.1098(13) Uani 1 1 d .
F6 F 0.26265(11) 0.75213(11) 0.73546(12) 0.1102(12) Uani 1 1 d .
O1 O 0.47399(11) 0.92779(10) 0.74253(9) 0.0556(10) Uani 1 1 d .
O2 O 0.50991(10) 0.97588(10) 0.81394(9) 0.0558(10) Uani 1 1 d .
O3 O 0.49034(10) 1.01159(10) 0.73886(10) 0.0616(10) Uani 1 1 d .
O4 O 0.44892(10) 1.00317(11) 0.81453(10) 0.0585(10) Uani 1 1 d .
O5 O 0.40430(10) 0.94271(11) 0.74692(10) 0.0590(10) Uani 1 1 d .
O6 O 0.42258(10) 0.91401(10) 0.81875(9) 0.0533(10) Uani 1 1 d .
O7 O 0.60521(13) 0.91813(11) 0.76073(11) 0.0742(11) Uani 1 1 d .
O8 O 0.65404(12) 0.99450(13) 0.78226(13) 0.0858(13) Uani 1 1 d .
O9 O 0.50656(13) 1.15599(14) 0.75700(13) 0.1054(14) Uani 1 1 d .
O10 O 0.42920(16) 1.13056(17) 0.77494(16) 0.1243(18) Uani 1 1 d .
O11 O 0.26758(11) 0.81194(12) 0.77202(10) 0.0685(11) Uani 1 1 d .
O12 O 0.29656(14) 0.76616(12) 0.79858(13) 0.0868(13) Uani 1 1 d .
N1 N 0.51338(14) 0.94354(12) 0.72565(14) 0.0547(12) Uani 1 1 d .
N2 N 0.58916(14) 0.97408(13) 0.70020(14) 0.0701(15) Uani 1 1 d .
N3 N 0.53375(13) 0.95750(14) 0.80355(13) 0.0539(13) Uani 1 1 d .
N4 N 0.57384(14) 0.92693(14) 0.77481(15) 0.0613(13) Uani 1 1 d .
N5 N 0.62594(14) 1.00829(17) 0.77238(13) 0.0666(14) Uani 1 1 d .
N6 N 0.57206(14) 1.02791(14) 0.75220(13) 0.0637(14) Uani 1 1 d .
N7 N 0.47667(13) 1.03790(14) 0.72328(15) 0.0647(13) Uani 1 1 d .
N8 N 0.44887(15) 1.08649(16) 0.70090(15) 0.0896(17) Uani 1 1 d .
N9 N 0.46689(15) 1.04520(17) 0.80221(14) 0.0637(15) Uani 1 1 d .
N10 N 0.49886(16) 1.11515(15) 0.77340(17) 0.0736(15) Uani 1 1 d .
N11 N 0.4152(2) 1.08775(17) 0.77279(14) 0.0788(16) Uani 1 1 d .
N12 N 0.39379(14) 1.01337(14) 0.75766(12) 0.0654(14) Uani 1 1 d .
N13 N 0.38262(13) 0.90183(14) 0.73140(14) 0.0554(12) Uani 1 1 d .
N14 N 0.33892(13) 0.82571(15) 0.71064(13) 0.0668(15) Uani 1 1 d .
N15 N 0.38040(15) 0.88721(13) 0.81030(12) 0.0527(13) Uani 1 1 d .
N16 N 0.30802(13) 0.84528(14) 0.78442(14) 0.0539(12) Uani 1 1 d .
N17 N 0.41154(13) 0.84641(13) 0.76367(12) 0.0550(13) Uani 1 1 d .
N18 N 0.33865(15) 0.79401(14) 0.78681(13) 0.0643(13) Uani 1 1 d .
B1 B 0.6485(2) 0.9574(3) 0.7623(3) 0.086(3) Uani 1 1 d .
B2 B 0.4679(4) 1.1589(4) 0.7691(4) 0.135(4) Uani 1 1 d U
B3 B 0.2636(3) 0.7688(3) 0.7758(3) 0.086(3) Uani 1 1 d .
C1 C 0.51572(18) 0.93710(16) 0.68600(18) 0.0512(15) Uani 1 1 d .
C2 C 0.5599(2) 0.95652(18) 0.67278(17) 0.0606(17) Uani 1 1 d .
C3 C 0.47541(16) 0.91210(15) 0.66050(14) 0.0716(17) Uani 1 1 d .
H3A H 0.4571 0.8835 0.6728 0.107 Uiso 1 1 calc R
H3B H 0.4834 0.9086 0.6325 0.107 Uiso 1 1 calc R
H3C H 0.4595 0.9279 0.6595 0.107 Uiso 1 1 calc R
C4 C 0.56825(15) 0.95498(16) 0.62760(15) 0.0747(18) Uani 1 1 d .
H4A H 0.5991 0.9656 0.6232 0.112 Uiso 1 1 calc R
H4B H 0.5596 0.9732 0.6124 0.112 Uiso 1 1 calc R
H4C H 0.5514 0.9251 0.6178 0.112 Uiso 1 1 calc R
C5 C 0.52760(16) 0.92429(18) 0.82484(17) 0.0499(15) Uani 1 1 d .
C6 C 0.55478(18) 0.90876(17) 0.80942(19) 0.0582(16) Uani 1 1 d .
C7 C 0.49852(15) 0.90555(15) 0.85993(14) 0.0642(16) Uani 1 1 d .
H7A H 0.5091 0.9261 0.8829 0.096 Uiso 1 1 calc R
H7B H 0.4975 0.8786 0.8682 0.096 Uiso 1 1 calc R
H7C H 0.4694 0.8994 0.8522 0.096 Uiso 1 1 calc R
C8 C 0.56380(16) 0.87776(16) 0.83178(15) 0.0809(18) Uani 1 1 d .
H8A H 0.5633 0.8565 0.8124 0.121 Uiso 1 1 calc R
H8B H 0.5417 0.8628 0.8530 0.121 Uiso 1 1 calc R
H8C H 0.5924 0.8935 0.8448 0.121 Uiso 1 1 calc R
C9 C 0.64124(19) 1.0492(2) 0.77463(16) 0.0617(17) Uani 1 1 d .
C10 C 0.6085(2) 1.06008(18) 0.76325(17) 0.0647(17) Uani 1 1 d .
C11 C 0.68592(17) 1.08154(16) 0.78513(16) 0.090(2) Uani 1 1 d .
H11A H 0.7005 1.0671 0.7973 0.135 Uiso 1 1 calc R
H11B H 0.6858 1.1022 0.8049 0.135 Uiso 1 1 calc R
H11C H 0.7014 1.0969 0.7602 0.135 Uiso 1 1 calc R
C12 C 0.61684(17) 1.10560(18) 0.76599(18) 0.103(2) Uani 1 1 d .
H12A H 0.5899 1.1058 0.7605 0.155 Uiso 1 1 calc R
H12B H 0.6387 1.1237 0.7456 0.155 Uiso 1 1 calc R
H12C H 0.6273 1.1170 0.7936 0.155 Uiso 1 1 calc R
C13 C 0.48364(19) 1.04803(19) 0.68368(19) 0.0698(18) Uani 1 1 d .
C14 C 0.4663(2) 1.0756(2) 0.6710(2) 0.085(2) Uani 1 1 d .
C15 C 0.50567(18) 1.03190(17) 0.65650(16) 0.094(2) Uani 1 1 d .
H15A H 0.5368 1.0526 0.6563 0.141 Uiso 1 1 calc R
H15B H 0.4942 1.0285 0.6285 0.141 Uiso 1 1 calc R
H15C H 0.5006 1.0039 0.6667 0.141 Uiso 1 1 calc R
C16 C 0.46814(19) 1.08808(18) 0.62742(17) 0.112(2) Uani 1 1 d .
H16A H 0.4525 1.0620 0.6105 0.169 Uiso 1 1 calc R
H16B H 0.4984 1.1044 0.6185 0.169 Uiso 1 1 calc R
H16C H 0.4548 1.1061 0.6243 0.169 Uiso 1 1 calc R
C17 C 0.5015(2) 1.0719(2) 0.8209(2) 0.0668(18) Uani 1 1 d .
C18 C 0.51943(19) 1.1157(2) 0.8062(2) 0.0683(19) Uani 1 1 d .
C19 C 0.52191(15) 1.06228(15) 0.85549(16) 0.0701(17) Uani 1 1 d .
H19A H 0.5165 1.0326 0.8529 0.105 Uiso 1 1 calc R
H19B H 0.5097 1.0653 0.8814 0.105 Uiso 1 1 calc R
H19C H 0.5532 1.0825 0.8552 0.105 Uiso 1 1 calc R
C20 C 0.55381(17) 1.15617(17) 0.82520(17) 0.092(2) Uani 1 1 d .
H20A H 0.5645 1.1797 0.8050 0.138 Uiso 1 1 calc R
H20B H 0.5777 1.1520 0.8341 0.138 Uiso 1 1 calc R
H20C H 0.5419 1.1636 0.8490 0.138 Uiso 1 1 calc R
C21 C 0.3739(2) 1.0629(3) 0.77848(19) 0.084(2) Uani 1 1 d .
C22 C 0.3624(2) 1.0182(2) 0.77205(17) 0.0681(17) Uani 1 1 d .
C23 C 0.34481(18) 1.07982(18) 0.78771(17) 0.103(2) Uani 1 1 d .
H23A H 0.3547 1.0975 0.8127 0.154 Uiso 1 1 calc R
H23B H 0.3154 1.0556 0.7919 0.154 Uiso 1 1 calc R
H23C H 0.3450 1.0976 0.7647 0.154 Uiso 1 1 calc R
C24 C 0.31873(17) 0.98275(17) 0.78205(16) 0.085(2) Uani 1 1 d .
H24A H 0.2975 0.9845 0.7642 0.127 Uiso 1 1 calc R
H24B H 0.3122 0.9852 0.8109 0.127 Uiso 1 1 calc R
H24C H 0.3174 0.9549 0.7777 0.127 Uiso 1 1 calc R
C25 C 0.37440(17) 0.8978(2) 0.69206(17) 0.0575(16) Uani 1 1 d .
C26 C 0.34950(16) 0.8528(2) 0.68048(18) 0.0569(17) Uani 1 1 d .
C27 C 0.38938(15) 0.93688(16) 0.66504(14) 0.0712(17) Uani 1 1 d .
H27A H 0.3699 0.9486 0.6683 0.107 Uiso 1 1 calc R
H27B H 0.3892 0.9286 0.6363 0.107 Uiso 1 1 calc R
H27C H 0.4188 0.9589 0.6729 0.107 Uiso 1 1 calc R
C28 C 0.33917(15) 0.84135(16) 0.63608(15) 0.0744(18) Uani 1 1 d .
H28A H 0.3660 0.8501 0.6208 0.112 Uiso 1 1 calc R
H28B H 0.3248 0.8564 0.6249 0.112 Uiso 1 1 calc R
H28C H 0.3200 0.8100 0.6334 0.112 Uiso 1 1 calc R
C29 C 0.35346(18) 0.89363(16) 0.83106(16) 0.0512(15) Uani 1 1 d .
C30 C 0.30890(18) 0.86445(18) 0.81820(17) 0.0518(15) Uani 1 1 d .
C31 C 0.36522(15) 0.92706(15) 0.86382(15) 0.0692(17) Uani 1 1 d .
H31A H 0.3769 0.9195 0.8877 0.104 Uiso 1 1 calc R
H31B H 0.3394 0.9282 0.8720 0.104 Uiso 1 1 calc R
H31C H 0.3871 0.9554 0.8532 0.104 Uiso 1 1 calc R
C32 C 0.26938(16) 0.85573(16) 0.84195(15) 0.0819(19) Uani 1 1 d .
H32A H 0.2434 0.8355 0.8266 0.123 Uiso 1 1 calc R
H32B H 0.2694 0.8829 0.8462 0.123 Uiso 1 1 calc R
H32C H 0.2695 0.8431 0.8687 0.123 Uiso 1 1 calc R
C33 C 0.40931(18) 0.81275(19) 0.78015(16) 0.0567(16) Uani 1 1 d .
C34 C 0.3663(2) 0.78088(17) 0.79318(17) 0.0661(17) Uani 1 1 d .
C35 C 0.44613(15) 0.80555(15) 0.78813(15) 0.0683(17) Uani 1 1 d .
H35A H 0.4731 0.8311 0.7794 0.102 Uiso 1 1 calc R
H35B H 0.4420 0.7802 0.7726 0.102 Uiso 1 1 calc R
H35C H 0.4476 0.8006 0.8176 0.102 Uiso 1 1 calc R
C36 C 0.35374(16) 0.73760(16) 0.81028(18) 0.102(2) Uani 1 1 d .
H36A H 0.3238 0.7238 0.8202 0.152 Uiso 1 1 calc R
H36B H 0.3730 0.7408 0.8331 0.152 Uiso 1 1 calc R
H36C H 0.3560 0.7196 0.7888 0.152 Uiso 1 1 calc R

loop_
_atom_site_aniso_label
_atom_site_aniso_U_11
_atom_site_aniso_U_22
_atom_site_aniso_U_33
_atom_site_aniso_U_23
_atom_site_aniso_U_13
_atom_site_aniso_U_12
Fe1 0.0485(5) 0.0497(5) 0.0644(5) -0.0008(5) 0.0029(5) 0.0237(5)
Fe2 0.0505(6) 0.0569(6) 0.0725(6) -0.0058(5) 0.0022(5) 0.0252(5)
Fe3 0.0731(7) 0.0656(6) 0.0783(6) 0.0063(5) 0.0089(5) 0.0421(6)
Fe4 0.0474(5) 0.0484(5) 0.0703(6) -0.0023(5) 0.0012(5) 0.0240(4)
F1 0.070(3) 0.100(3) 0.221(5) -0.028(3) -0.050(3) 0.044(2)
F2 0.091(3) 0.103(3) 0.135(3) -0.028(3) 0.017(3) 0.034(2)
F3 0.166(4) 0.094(3) 0.285(6) 0.035(4) 0.082(4) 0.069(3)
F4A 0.136(7) 0.091(6) 0.132(7) 0.005(5) 0.015(5) 0.080(5)
F4B 0.143(8) 0.167(10) 0.167(10) 0.059(8) 0.046(7) 0.085(7)
F5 0.063(2) 0.079(3) 0.178(4) 0.014(3) 0.017(3) 0.029(2)
F6 0.101(3) 0.090(3) 0.132(3) -0.029(3) -0.027(3) 0.042(2)
O1 0.047(2) 0.053(2) 0.068(2) -0.003(2) 0.006(2) 0.025(2)
O2 0.059(2) 0.052(2) 0.056(2) -0.0035(19) 0.006(2) 0.027(2)
O3 0.059(3) 0.057(3) 0.077(3) 0.007(2) 0.012(2) 0.036(2)
O4 0.050(2) 0.039(2) 0.079(3) 0.003(2) 0.011(2) 0.017(2)
O5 0.054(2) 0.050(2) 0.069(3) -0.003(2) -0.005(2) 0.023(2)
O6 0.036(2) 0.054(2) 0.065(2) 0.004(2) 0.002(2) 0.019(2)
O7 0.057(3) 0.070(3) 0.103(3) -0.014(2) -0.006(2) 0.037(3)
O8 0.070(3) 0.066(3) 0.125(4) -0.028(3) -0.030(3) 0.037(3)
O9 0.092(3) 0.078(3) 0.131(4) 0.007(3) 0.030(3) 0.031(3)
O10 0.094(4) 0.085(4) 0.201(5) 0.013(4) 0.061(4) 0.050(3)
O11 0.056(3) 0.060(3) 0.091(3) -0.004(2) -0.007(2) 0.031(2)
O12 0.061(3) 0.063(3) 0.141(4) 0.020(3) 0.001(3) 0.034(3)
N1 0.055(3) 0.045(3) 0.065(3) -0.002(3) 0.010(3) 0.026(3)
N2 0.073(4) 0.051(3) 0.083(4) -0.012(3) -0.025(3) 0.029(3)
N3 0.050(3) 0.052(3) 0.064(3) -0.007(3) -0.005(3) 0.029(3)
N4 0.039(3) 0.067(4) 0.082(4) -0.009(3) -0.004(3) 0.030(3)
N5 0.066(4) 0.061(4) 0.080(4) -0.013(3) -0.004(3) 0.036(3)
N6 0.048(3) 0.047(3) 0.076(3) -0.004(3) 0.010(3) 0.009(3)
N7 0.054(3) 0.055(3) 0.082(4) 0.003(3) 0.007(3) 0.025(3)
N8 0.090(4) 0.100(4) 0.073(4) 0.006(3) 0.021(3) 0.043(3)
N9 0.042(3) 0.070(4) 0.078(4) -0.032(3) -0.008(3) 0.027(3)
N10 0.082(4) 0.050(4) 0.097(4) 0.020(3) 0.033(3) 0.039(3)
N11 0.125(5) 0.046(4) 0.083(4) 0.007(3) 0.017(4) 0.057(4)
N12 0.055(3) 0.093(4) 0.057(3) 0.003(3) -0.001(3) 0.044(3)
N13 0.044(3) 0.051(3) 0.072(4) -0.006(3) -0.005(3) 0.024(3)
N14 0.060(3) 0.094(4) 0.064(3) 0.021(3) 0.010(3) 0.053(3)
N15 0.049(3) 0.058(3) 0.062(3) 0.014(3) 0.019(3) 0.035(3)
N16 0.037(3) 0.044(3) 0.072(3) -0.005(3) -0.009(3) 0.014(3)
N17 0.066(3) 0.048(3) 0.058(3) -0.001(2) -0.008(2) 0.034(3)
N18 0.038(3) 0.059(4) 0.089(4) -0.001(3) 0.007(3) 0.020(3)
B1 0.034(5) 0.108(8) 0.110(8) -0.014(7) -0.005(5) 0.031(6)
B2 0.135(4) 0.134(4) 0.136(4) -0.0002(10) 0.0003(10) 0.068(2)
B3 0.063(6) 0.059(6) 0.122(8) 0.003(6) 0.000(6) 0.019(5)
C1 0.058(4) 0.049(4) 0.055(4) -0.012(3) -0.009(4) 0.033(4)
C2 0.073(5) 0.055(4) 0.062(5) 0.022(3) 0.051(4) 0.038(4)
C3 0.069(4) 0.073(4) 0.079(4) -0.013(4) 0.004(4) 0.041(4)
C4 0.058(4) 0.070(4) 0.096(5) 0.009(4) 0.009(4) 0.032(3)
C5 0.042(4) 0.048(4) 0.062(4) -0.007(3) -0.001(3) 0.024(4)
C6 0.053(4) 0.040(4) 0.074(5) -0.004(4) -0.011(4) 0.018(4)
C7 0.065(4) 0.055(4) 0.064(4) 0.002(3) -0.001(3) 0.023(3)
C8 0.077(4) 0.070(4) 0.100(5) 0.002(4) -0.008(4) 0.040(4)
C9 0.051(4) 0.061(5) 0.068(4) -0.018(4) -0.002(3) 0.024(4)
C10 0.077(5) 0.035(4) 0.078(4) 0.001(4) 0.023(4) 0.025(4)
C11 0.076(5) 0.070(5) 0.095(5) -0.020(4) 0.006(4) 0.015(4)
C12 0.063(5) 0.081(5) 0.147(6) 0.002(5) 0.027(4) 0.023(4)
C13 0.082(5) 0.072(5) 0.057(4) 0.015(4) 0.027(4) 0.039(4)
C14 0.095(6) 0.080(5) 0.073(5) 0.025(4) 0.002(4) 0.040(4)
C15 0.107(5) 0.086(5) 0.080(4) 0.013(4) 0.039(4) 0.042(4)
C16 0.140(7) 0.107(6) 0.090(5) 0.038(5) 0.013(5) 0.061(5)
C17 0.078(5) 0.058(5) 0.088(5) 0.015(4) 0.020(4) 0.051(4)
C18 0.060(5) 0.072(5) 0.081(5) -0.013(5) -0.017(4) 0.039(4)
C19 0.053(4) 0.054(4) 0.106(5) -0.014(4) -0.002(4) 0.029(3)
C20 0.083(5) 0.065(5) 0.121(5) -0.005(4) -0.007(4) 0.031(4)
C21 0.065(5) 0.103(7) 0.082(5) 0.029(5) 0.028(4) 0.040(5)
C22 0.069(5) 0.076(5) 0.066(4) -0.011(4) -0.009(4) 0.042(5)
C23 0.093(5) 0.119(6) 0.134(6) 0.009(5) 0.025(5) 0.081(5)
C24 0.058(4) 0.083(5) 0.102(5) -0.022(4) 0.001(4) 0.027(4)
C25 0.055(4) 0.093(5) 0.039(4) 0.008(4) 0.001(3) 0.048(4)
C26 0.032(4) 0.072(5) 0.071(5) -0.044(4) -0.021(3) 0.029(4)
C27 0.051(4) 0.094(5) 0.066(4) 0.015(4) -0.007(3) 0.034(4)
C28 0.054(4) 0.098(5) 0.075(4) -0.005(4) 0.001(3) 0.040(4)
C29 0.046(4) 0.039(4) 0.057(4) -0.001(3) -0.009(3) 0.012(3)
C30 0.058(5) 0.057(4) 0.052(4) 0.000(3) 0.003(4) 0.037(4)
C31 0.052(4) 0.067(4) 0.084(4) -0.014(4) 0.006(3) 0.026(3)
C32 0.067(4) 0.081(5) 0.085(5) -0.013(4) 0.011(4) 0.027(4)
C33 0.045(4) 0.059(4) 0.071(4) 0.007(4) 0.011(3) 0.029(4)
C34 0.064(5) 0.042(4) 0.095(5) 0.014(4) 0.002(4) 0.029(4)
C35 0.077(4) 0.057(4) 0.083(4) 0.003(3) 0.003(4) 0.043(4)
C36 0.066(4) 0.069(5) 0.180(7) 0.021(5) 0.008(4) 0.041(4)

loop_
_atom_type_symbol
_atom_type_description
_atom_type_scat_dispersion_real
_atom_type_scat_dispersion_imag
_atom_type_scat_source
C C 0.0033 0.0016 'International Tables Vol C Tables 4.2.6.8 and 6.1.1.4'
H H 0.0000 0.0000 'International Tables Vol C Tables 4.2.6.8 and 6.1.1.4'
B B 0.0013 0.0007 'International Tables Vol C Tables 4.2.6.8 and 6.1.1.4'
N N 0.0061 0.0033 'International Tables Vol C Tables 4.2.6.8 and 6.1.1.4'
O O 0.0106 0.0060 'International Tables Vol C Tables 4.2.6.8 and 6.1.1.4'
F F 0.0171 0.0103 'International Tables Vol C Tables 4.2.6.8 and 6.1.1.4'
Fe Fe 0.3463 0.8444 'International Tables Vol C Tables 4.2.6.8 and 6.1.1.4'

loop_
_geom_angle_atom_site_label_1
_geom_angle_atom_site_label_2
_geom_angle_atom_site_label_3
_geom_angle
_geom_angle_publ_flag
O4 Fe1 O2 90.45(13) yes
O4 Fe1 O6 91.94(13) yes
O2 Fe1 O6 89.10(13) yes
O4 Fe1 O5 95.07(13) yes
O2 Fe1 O5 173.42(14) yes
O6 Fe1 O5 87.13(13) yes
O4 Fe1 O1 172.59(14) yes
O2 Fe1 O1 87.87(13) yes
O6 Fe1 O1 95.26(13) yes
O5 Fe1 O1 87.10(13) yes
O4 Fe1 O3 88.77(14) yes
O2 Fe1 O3 95.80(13) yes
O6 Fe1 O3 175.05(14) yes
O5 Fe1 O3 87.92(13) yes
O1 Fe1 O3 84.22(13) yes
N4 Fe2 N6 158.78(19) yes
N4 Fe2 N3 78.1(2) yes
N6 Fe2 N3 92.19(19) yes
N4 Fe2 N5 84.7(2) yes
N6 Fe2 N5 79.7(2) yes
N3 Fe2 N5 104.88(18) yes
N4 Fe2 N2 97.4(2) yes
N6 Fe2 N2 96.38(18) yes
N3 Fe2 N2 165.31(18) yes
N5 Fe2 N2 88.42(19) yes
N4 Fe2 N1 103.31(17) yes
N6 Fe2 N1 94.67(18) yes
N3 Fe2 N1 86.16(18) yes
N5 Fe2 N1 167.7(2) yes
N2 Fe2 N1 81.28(19) yes
N10 Fe3 N9 77.4(2) yes
N10 Fe3 N11 88.5(2) yes
N9 Fe3 N11 107.38(19) yes
N10 Fe3 N8 95.9(2) yes
N9 Fe3 N8 163.9(2) yes
N11 Fe3 N8 86.9(2) yes
N10 Fe3 N7 101.82(19) yes
N9 Fe3 N7 86.3(2) yes
N11 Fe3 N7 164.5(2) yes
N8 Fe3 N7 80.6(2) yes
N10 Fe3 N12 157.18(19) yes
N9 Fe3 N12 89.0(2) yes
N11 Fe3 N12 78.0(2) yes
N8 Fe3 N12 101.52(19) yes
N7 Fe3 N12 95.45(18) yes
N16 Fe4 N18 85.04(19) yes
N16 Fe4 N15 78.59(19) yes
N18 Fe4 N15 103.50(18) yes
N16 Fe4 N14 98.16(19) yes
N18 Fe4 N14 91.17(19) yes
N15 Fe4 N14 164.54(18) yes
N16 Fe4 N17 157.99(18) yes
N18 Fe4 N17 79.52(19) yes
N15 Fe4 N17 89.80(18) yes
N14 Fe4 N17 97.75(17) yes
N16 Fe4 N13 101.98(17) yes
N18 Fe4 N13 169.11(19) yes
N15 Fe4 N13 86.18(19) yes
N14 Fe4 N13 79.68(19) yes
N17 Fe4 N13 95.76(17) yes
N1 O1 Fe1 123.2(3) ?
N3 O2 Fe1 119.5(3) ?
N7 O3 Fe1 126.4(3) ?
N9 O4 Fe1 119.0(3) ?
N13 O5 Fe1 121.1(3) ?
N15 O6 Fe1 119.6(3) ?
N4 O7 B1 110.7(5) ?
N5 O8 B1 117.0(5) ?
N10 O9 B2 104.9(6) ?
B2 O10 N11 122.8(8) ?
N16 O11 B3 112.5(5) ?
N18 O12 B3 116.3(5) ?
C1 N1 O1 118.1(4) ?
C1 N1 Fe2 115.9(4) ?
O1 N1 Fe2 125.9(3) ?
C2 N2 Fe2 114.3(4) ?
C5 N3 O2 116.8(5) ?
C5 N3 Fe2 120.0(4) ?
O2 N3 Fe2 122.3(3) ?
C6 N4 O7 116.9(5) ?
C6 N4 Fe2 118.5(4) ?
O7 N4 Fe2 122.9(4) ?
C9 N5 O8 115.4(5) ?
C9 N5 Fe2 118.7(4) ?
O8 N5 Fe2 125.9(4) ?
C10 N6 Fe2 116.2(4) ?
C13 N7 O3 117.9(5) ?
C13 N7 Fe3 116.8(4) ?
O3 N7 Fe3 125.2(4) ?
C14 N8 Fe3 116.1(4) ?
C17 N9 O4 115.4(5) ?
C17 N9 Fe3 118.4(5) ?
O4 N9 Fe3 125.3(3) ?
C18 N10 O9 118.1(6) ?
C18 N10 Fe3 121.9(5) ?
O9 N10 Fe3 118.1(4) ?
C21 N11 O10 114.7(6) ?
C21 N11 Fe3 121.0(5) ?
O10 N11 Fe3 123.6(4) ?
C22 N12 Fe3 117.0(4) ?
C25 N13 O5 117.3(5) ?
C25 N13 Fe4 117.9(4) ?
O5 N13 Fe4 124.7(3) ?
C26 N14 Fe4 116.5(4) ?
C29 N15 O6 115.8(4) ?
C29 N15 Fe4 118.5(4) ?
O6 N15 Fe4 124.4(3) ?
C30 N16 O11 116.2(4) ?
C30 N16 Fe4 119.5(4) ?
O11 N16 Fe4 121.4(3) ?
C33 N17 Fe4 116.8(4) ?
C34 N18 O12 116.4(5) ?
C34 N18 Fe4 118.0(4) ?
O12 N18 Fe4 125.6(3) ?
F1 B1 O8 110.3(7) ?
F1 B1 F2 103.9(6) ?
O8 B1 F2 108.2(7) ?
F1 B1 O7 107.2(7) ?
O8 B1 O7 120.0(6) ?
F2 B1 O7 106.0(6) ?
O10 B2 F3 123.6(11) ?
O10 B2 O9 132.0(11) ?
F3 B2 O9 103.2(10) ?
O10 B2 F4A 93.0(10) ?
F3 B2 F4A 88.2(8) ?
O9 B2 F4A 99.3(8) ?
O10 B2 F4B 89.7(9) ?
F3 B2 F4B 78.7(8) ?
O9 B2 F4B 89.2(8) ?
F4A B2 F4B 165.8(10) ?
F5 B3 O12 109.6(7) ?
F5 B3 F6 104.8(6) ?
O12 B3 F6 107.3(7) ?
F5 B3 O11 108.3(7) ?
O12 B3 O11 117.2(6) ?
F6 B3 O11 108.9(7) ?
N1 C1 C2 111.0(5) ?
N1 C1 C3 121.1(5) ?
C2 C1 C3 127.9(5) ?
N2 C2 C1 117.4(5) ?
N2 C2 C4 124.9(5) ?
C1 C2 C4 117.7(6) ?
N3 C5 C6 109.3(5) ?
N3 C5 C7 126.5(5) ?
C6 C5 C7 124.2(6) ?
N4 C6 C5 113.3(5) ?
N4 C6 C8 122.5(6) ?
C5 C6 C8 124.0(6) ?
N5 C9 C10 110.4(6) ?
N5 C9 C11 125.9(6) ?
C10 C9 C11 123.6(6) ?
N6 C10 C9 115.1(5) ?
N6 C10 C12 123.3(6) ?
C9 C10 C12 121.6(6) ?
N7 C13 C14 111.9(6) ?
N7 C13 C15 122.6(6) ?
C14 C13 C15 125.5(6) ?
N8 C14 C13 114.3(6) ?
N8 C14 C16 125.3(6) ?
C13 C14 C16 120.3(6) ?
N9 C17 C18 113.0(6) ?
N9 C17 C19 126.7(6) ?
C18 C17 C19 120.2(6) ?
N10 C18 C17 108.5(6) ?
N10 C18 C20 123.1(6) ?
C17 C18 C20 128.3(6) ?
N11 C21 C22 109.5(6) ?
N11 C21 C23 122.7(7) ?
C22 C21 C23 127.7(6) ?
N12 C22 C21 114.0(6) ?
N12 C22 C24 125.3(6) ?
C21 C22 C24 120.7(6) ?
N13 C25 C26 111.0(5) ?
N13 C25 C27 121.0(6) ?
C26 C25 C27 128.0(5) ?
N14 C26 C25 114.8(5) ?
N14 C26 C28 126.1(5) ?
C25 C26 C28 119.1(6) ?
N15 C29 C30 111.5(5) ?
N15 C29 C31 125.4(5) ?
C30 C29 C31 123.0(5) ?
N16 C30 C29 110.7(5) ?
N16 C30 C32 124.0(5) ?
C29 C30 C32 125.2(5) ?
N17 C33 C34 113.9(5) ?
N17 C33 C35 126.2(5) ?
C34 C33 C35 119.8(5) ?
N18 C34 C33 111.6(5) ?
N18 C34 C36 123.0(5) ?
C33 C34 C36 125.4(6) ?

loop_
_geom_bond_atom_site_label_1
_geom_bond_atom_site_label_2
_geom_bond_distance
_geom_bond_publ_flag
Fe1 O4 1.957(3) yes
Fe1 O2 1.978(3) yes
Fe1 O6 1.984(3) yes
Fe1 O5 2.015(3) yes
Fe1 O1 2.041(3) yes
Fe1 O3 2.056(3) yes
Fe2 N4 1.872(4) yes
Fe2 N6 1.901(4) yes
Fe2 N3 1.908(4) yes
Fe2 N5 1.911(5) yes
Fe2 N2 1.915(5) yes
Fe2 N1 1.918(4) yes
Fe3 N10 1.869(5) yes
Fe3 N9 1.901(5) yes
Fe3 N11 1.908(5) yes
Fe3 N8 1.929(5) yes
Fe3 N7 1.930(4) yes
Fe3 N12 1.933(4) yes
Fe4 N16 1.886(4) yes
Fe4 N18 1.899(4) yes
Fe4 N15 1.900(4) yes
Fe4 N14 1.910(4) yes
Fe4 N17 1.918(4) yes
Fe4 N13 1.922(4) yes
F1 B1 1.358(8) ?
F2 B1 1.419(8) ?
F3 B2 1.389(12) ?
F4A B2 1.600(13) ?
F4B B2 1.727(14) ?
F5 B3 1.383(8) ?
F6 B3 1.433(8) ?
O1 N1 1.342(4) ?
O2 N3 1.351(4) ?
O3 N7 1.354(5) ?
O4 N9 1.363(5) ?
O5 N13 1.361(4) ?
O6 N15 1.347(4) ?
O7 N4 1.383(4) ?
O7 B1 1.480(8) ?
O8 N5 1.358(5) ?
O8 B1 1.395(9) ?
O9 N10 1.443(5) ?
O9 B2 1.488(12) ?
O10 B2 1.253(12) ?
O10 N11 1.351(5) ?
O11 N16 1.394(4) ?
O11 B3 1.480(8) ?
O12 N18 1.377(5) ?
O12 B3 1.430(8) ?
N1 C1 1.319(5) ?
N2 C2 1.274(6) ?
N3 C5 1.293(5) ?
N4 C6 1.307(6) ?
N5 C9 1.279(6) ?
N6 C10 1.282(6) ?
N7 C13 1.327(6) ?
N8 C14 1.314(6) ?
N9 C17 1.275(6) ?
N10 C18 1.289(6) ?
N11 C21 1.297(6) ?
N12 C22 1.303(6) ?
N13 C25 1.304(5) ?
N14 C26 1.293(6) ?
N15 C29 1.285(5) ?
N16 C30 1.286(5) ?
N17 C33 1.280(5) ?
N18 C34 1.304(6) ?
C1 C2 1.434(6) ?
C1 C3 1.506(6) ?
C2 C4 1.506(6) ?
C5 C6 1.427(7) ?
C5 C7 1.460(6) ?
C6 C8 1.487(6) ?
C9 C10 1.451(7) ?
C9 C11 1.466(6) ?
C10 C12 1.500(6) ?
C13 C14 1.460(7) ?
C13 C15 1.477(6) ?
C14 C16 1.476(7) ?
C17 C18 1.441(7) ?
C17 C19 1.471(7) ?
C18 C20 1.484(7) ?
C21 C22 1.449(8) ?
C21 C23 1.470(7) ?
C22 C24 1.469(7) ?
C25 C26 1.443(7) ?
C25 C27 1.502(6) ?
C26 C28 1.495(6) ?
C29 C30 1.460(6) ?
C29 C31 1.494(6) ?
C30 C32 1.498(6) ?
C33 C34 1.442(7) ?
C33 C35 1.482(6) ?
C34 C36 1.483(6) ?

loop_
_platon_squeeze_void_nr
_platon_squeeze_void_average_x
_platon_squeeze_void_average_y
_platon_squeeze_void_average_z
_platon_squeeze_void_volume
_platon_squeeze_void_count_electrons
_platon_squeeze_void_content
1 0.000 0.000 0.000 330 61 ' '
2 -0.015 -0.011 0.349 13966 2699 ' '
3 0.333 0.667 0.667 330 61 ' '
4 0.667 0.333 0.333 330 61 ' '
